data_7231801
loop_
_publ_author_name
'Heine, Miriam'
'Fink, Lothar'
'Schmidt, Martin U.'

_publ_section_title
;
 3-Cyanopyridine as a bridging and terminal ligand in coordination
 polymers
;
_journal_issue 46
_journal_name_full CrystEngComm
_journal_page_first 7556
_journal_paper_doi 10.1039/C8CE01568F
_journal_volume 20
_journal_year 2018
_chemical_formula_iupac 'C24 H16 Br2 Mn N8'
_chemical_formula_moiety 'C24 H16 Br2 Mn N8'
_chemical_formula_structural 'C24 H16 Br2 Mn N8'
_chemical_formula_sum 'C24 H16 Br2 Mn N8'
_chemical_formula_weight 631.19
_chemical_name_common Dibromo-tetra(3-cyanopyridine)manganat
_chemical_name_mineral MnBr2(3-cypy)4
_chemical_name_systematic
; 
Dibromo-tetra(3-cyanopyridine)manganat
;
_space_group_IT_number 104
_space_group_name_Hall 'P 4 -2n'
_space_group_name_H-M_alt 'P 4 n c'
_symmetry_cell_setting tetragonal
_symmetry_space_group_name_Hall 'P 4 -2n'
_symmetry_space_group_name_H-M 'P 4 n c'
_cell_angle_alpha 90
_cell_angle_beta 90
_cell_angle_gamma 90
_cell_formula_units_Z 2
_cell_length_a 11.2178(5)
_cell_length_b 11.2178(5)
_cell_length_c 10.3309(6)
_cell_measurement_temperature 298
_cell_volume 1300.03(11)
_computing_cell_refinement 'DASH (David <i> et al.</i> , 2004)'
_computing_data_collection 'STOE WINXPOW (STOE & Cie GmbH, 2004)'
_computing_data_reduction 'DASH (David <i>et al.</i>, 2004)'
_computing_molecular_graphics 'MERCURY (Macrea <i>et al.</i>)'
_computing_structure_refinement 'TOPAS (Coelho, 2007)'
_computing_structure_solution 'DASH (David <i>et al.</i>, 2004)'
_diffrn_ambient_temperature 298
_diffrn_detector_type 'lin psd'
_diffrn_measurement_device_type 'STOE Stadi-P'
_diffrn_radiation_monochromator 'primary focussing, Ge 111'
_diffrn_radiation_source 'X-ray tube'
_diffrn_radiation_type 'Cu K\a~1~'
_diffrn_radiation_wavelength 1.540598
_exptl_crystal_colour colorless
_exptl_crystal_density_diffrn 1.612
_pd_instr_location ' ?'
_pd_meas_2theta_range_max 100
_pd_meas_2theta_range_min 3
_pd_meas_number_of_points 9700
_pd_meas_scan_method step
_pd_proc_2theta_range_max 100
_pd_proc_2theta_range_min 3
_pd_proc_info_excluded_regions none
_pd_proc_ls_background_function 'Chebychev polynomial'
_pd_proc_ls_pref_orient_corr '[002]'
_pd_proc_ls_profile_function
;
modified spherical harmonics(Coelho, 2007)
;
_pd_proc_ls_prof_R_factor 0.01587
_pd_proc_ls_prof_wR_expected 0.01959
_pd_proc_ls_prof_wR_factor 0.02038
_pd_spec_mounting
;
Specimen was sealed in a 0.7 mm diameter borosilicate glass capillary 
;
_pd_spec_mount_mode transmission
_pd_spec_shape cylinder
_pd_spec_size_axial 12
_pd_spec_size_equat 0.7
_pd_spec_size_thick 0.7
_refine_ls_extinction_method none
_refine_ls_goodness_of_fit_all 1.040
_refine_ls_hydrogen_treatment mixed
_refine_ls_matrix_type fullcycle
_refine_ls_number_constraints 2
_refine_ls_number_parameters 83
_refine_ls_number_restraints 29
_refine_ls_R_I_factor 0.00933
_refine_ls_weighting_details w=1/\s(Y~obs~)^2^
_refine_ls_weighting_scheme sigma
_cod_data_source_file c8ce01568f10.cif
_cod_data_source_block MnBr2(3-cypy)4
_cod_depositor_comments 'Adding full bibliography for 7231797--7231808.cif.'
_cod_original_cell_volume 1300.03(14)
_cod_original_sg_symbol_H-M 'P  4 n c'
_cod_database_code 7231801

loop_
_symmetry_equiv_pos_as_xyz
'-x, -y, z'
'-x+1/2, y+1/2, z+1/2'
'-y, x, z'
'-y+1/2, -x+1/2, z+1/2'
'y, -x, z'
'y+1/2, x+1/2, z+1/2'
'x, y, z'
'x+1/2, -y+1/2, z+1/2'

loop_
_atom_site_label
_atom_site_type_symbol
_atom_site_symmetry_multiplicity
_atom_site_fract_x
_atom_site_fract_y
_atom_site_fract_z
_atom_site_occupancy
_atom_site_B_iso_or_equiv
_atom_site_U_iso_or_equiv
N1 N 0 0.1644(4) 0.1186(4) 0.5040(2) 1 3.82723 0.04847
Mn2 Mn 0 0 0 0.5 1 3.82723 0.04847
C3 C 0 0.2580(5) 0.0976(6) 0.5813(8) 1 3.82723 0.04847
C4 C 0 0.1734(2) 0.2093(8) 0.4196(4) 1 3.82723 0.04847
Br5 Br 0 0 0 0.7588(1) 1 3.82723 0.04847
Br6 Br 0 0 0 0.2429(3) 1 3.82723 0.04847
H7 H 0 0.2559(9) 0.0306(1) 0.6437(8) 1 4.592676 0.05817
C8 C 0 0.3603(5) 0.1687(1) 0.5737(2) 1 3.82723 0.04847
C9 C 0 0.2725(1) 0.2843(6) 0.4079(5) 1 3.82723 0.04847
H10 H 0 0.1071(9) 0.2282(6) 0.3601(9) 1 4.592676 0.05817
C11 C 0 0.3693(7) 0.2635(2) 0.4883(1) 1 3.82723 0.04847
C12 C 0 0.4647(8) 0.1496(9) 0.6505(6) 1 3.82723 0.04847
H13 H 0 0.2715(8) 0.3497(5) 0.3439(3) 1 4.592676 0.05817
H14 H 0 0.4438(2) 0.3104(8) 0.4902(3) 1 4.592676 0.05817
N15 N 0 0.5488(2) 0.1276(9) 0.7052(3) 1 3.82723 0.04847

loop_
_atom_type_symbol
_atom_type_description
_atom_type_scat_source
C C 'International Tables Vol C Table 6.1.1.4'
H H 'International Tables Vol C Table 6.1.1.4'
Mn Mn 'International Tables Vol C Table 6.1.1.4'
Br Br 'International Tables Vol C Table 6.1.1.4'
N N 'International Tables Vol C Table 6.1.1.4'

loop_
_geom_angle_atom_site_label_1
_geom_angle_atom_site_label_2
_geom_angle_atom_site_label_3
_geom_angle
Mn2 N1 C3 122.9401(1)
Mn2 N1 C4 119.5301(9)
C3 N1 C4 117.5500(5)
N1 Mn2 Br5 88.9650(5)
N1 Mn2 Br6 91.0452(5)
Br5 Mn2 Br6 180.0000(1)
N1 C3 H7 120.1900(4)
N1 C3 C8 120.5766(1)
H7 C3 C8 119.2256(8)
N1 C4 C9 124.8096(3)
N1 C4 H10 120.6474(6)
C9 C4 H10 114.5406(6)
C3 C8 C11 122.2097(2)
C3 C8 C12 123.7094(7)
C11 C8 C12 114.0737(8)
C4 C9 C11 117.9900(9)
C4 C9 H13 119.7258(2)
C11 C9 H13 122.2839(2)
C8 C11 C9 116.9515(2)
C8 C11 H14 117.2763(5)
C9 C11 H14 125.7713(7)
C8 C12 N15 174.8485(9)

loop_
_geom_bond_atom_site_label_1
_geom_bond_atom_site_label_2
_geom_bond_distance
N1 Mn2 2.2744(1)
N1 C3 1.3404(6)
N1 C4 1.3439(5)
Mn2 Br5 2.6736(1)
Mn2 Br6 2.6581(1)
C3 H7 0.9909(7)
C3 C8 1.3994(5)
C4 C9 1.3991(6)
C4 H10 0.9869(4)
C8 C11 1.3857(1)
C8 C12 1.4311(1)
C9 C11 1.3872(1)
C9 H13 0.9877(3)
C11 H14 0.9876(3)
C12 N15 1.1263(5)
